data_7056241
loop_
_publ_author_name
'Deng, Xiao-Wei'
'Cai, Li-Zheng'
'Zhu, Zhao-Xia'
'Gao, Feng'
'Zhou, Yanling'
'Yao, Min-Xia'

_publ_section_title
;
 Synthesis, Structures and Magnetic Properties of Chiral 3d-3d'-4f
 Heterotrimetallic Complexes Based on [(Tp*)Fe(CN)3]-&#xF02D;
;
_journal_name_full 'New J. Chem.'
_journal_paper_doi 10.1039/C7NJ01413A
_journal_year 2017
_chemical_absolute_configuration RR
_chemical_formula_sum 'C58 H74 B2 Cu Fe2 Gd N21 O10'
_chemical_formula_weight 1579.49
_space_group_crystal_system monoclinic
_space_group_IT_number 4
_space_group_name_Hall 'P 2yb'
_space_group_name_H-M_alt 'P 1 21 1'
_symmetry_space_group_name_Hall 'P 2yb'
_symmetry_space_group_name_H-M 'P 1 21 1'
_atom_sites_solution_hydrogens mixed
_audit_creation_method SHELXL-2014/7
_audit_update_record
;
2017-04-27 deposited with the CCDC.
2017-05-23 downloaded from the CCDC.
;
_cell_angle_alpha 90
_cell_angle_beta 103.5480(10)
_cell_angle_gamma 90
_cell_formula_units_Z 2
_cell_length_a 13.4352(9)
_cell_length_b 16.0651(11)
_cell_length_c 17.6194(12)
_cell_measurement_reflns_used 5368
_cell_measurement_temperature 296(2)
_cell_measurement_theta_max 24.10
_cell_measurement_theta_min 2.51
_cell_volume 3697.1(4)
_computing_structure_refinement 'SHELXL-2014/7 (Sheldrick, 2014)'
_diffrn_ambient_temperature 296(2)
_diffrn_measured_fraction_theta_full 0.995
_diffrn_measured_fraction_theta_max 0.994
_diffrn_measurement_device_type 'CCD area detector'
_diffrn_measurement_method 'phi and omega scans'
_diffrn_radiation_type MoK\a
_diffrn_radiation_wavelength 0.71073
_diffrn_reflns_av_R_equivalents 0.0338
_diffrn_reflns_av_unetI/netI 0.0862
_diffrn_reflns_Laue_measured_fraction_full 0.995
_diffrn_reflns_Laue_measured_fraction_max 0.994
_diffrn_reflns_limit_h_max 16
_diffrn_reflns_limit_h_min -16
_diffrn_reflns_limit_k_max 19
_diffrn_reflns_limit_k_min -19
_diffrn_reflns_limit_l_max 10
_diffrn_reflns_limit_l_min -21
_diffrn_reflns_number 19649
_diffrn_reflns_point_group_measured_fraction_full 0.997
_diffrn_reflns_point_group_measured_fraction_max 0.996
_diffrn_reflns_theta_full 25.242
_diffrn_reflns_theta_max 25.999
_diffrn_reflns_theta_min 1.725
_exptl_absorpt_coefficient_mu 1.619
_exptl_crystal_colour 'black red'
_exptl_crystal_density_diffrn 1.419
_exptl_crystal_description block
_exptl_crystal_F_000 1608
_exptl_crystal_size_max 0.230
_exptl_crystal_size_mid 0.210
_exptl_crystal_size_min 0.180
_refine_diff_density_max 0.631
_refine_diff_density_min -0.903
_refine_diff_density_rms 0.092
_refine_ls_abs_structure_details
;
 Refined as an inversion twin.
;
_refine_ls_abs_structure_Flack 0.045(11)
_refine_ls_extinction_method none
_refine_ls_goodness_of_fit_ref 0.982
_refine_ls_hydrogen_treatment constr
_refine_ls_matrix_type full
_refine_ls_number_parameters 871
_refine_ls_number_reflns 13678
_refine_ls_number_restraints 2
_refine_ls_restrained_S_all 0.994
_refine_ls_R_factor_all 0.0537
_refine_ls_R_factor_gt 0.0421
_refine_ls_shift/su_max 0.002
_refine_ls_shift/su_mean 0.000
_refine_ls_structure_factor_coef Fsqd
_refine_ls_weighting_details 'w=1/[\s^2^(Fo^2^)+(0.0191P)^2^] where P=(Fo^2^+2Fc^2^)/3'
_refine_ls_weighting_scheme calc
_refine_ls_wR_factor_gt 0.0773
_refine_ls_wR_factor_ref 0.0813
_reflns_Friedel_coverage 0.931
_reflns_Friedel_fraction_full 0.999
_reflns_Friedel_fraction_max 0.999
_reflns_number_gt 11697
_reflns_number_total 13678
_reflns_threshold_expression 'I > 2\s(I)'
_cod_data_source_file c7nj01413a2.cif
_cod_data_source_block 1-RR
_cod_database_code 7056241
_shelx_shelxl_version_number 2014/7
_shelx_space_group_comment
;
The symmetry employed for this shelxl refinement is uniquely defined
by the following loop, which should always be used as a source of
symmetry information in preference to the above space-group names.
They are only intended as comments.
;
_shelx_estimated_absorpt_t_min 0.707
_shelx_estimated_absorpt_t_max 0.759
_platon_squeeze_void_probe_radius 1.20

loop_
_space_group_symop_operation_xyz
'x, y, z'
'-x, y+1/2, -z'

loop_
_atom_site_label
_atom_site_type_symbol
_atom_site_fract_x
_atom_site_fract_y
_atom_site_fract_z
_atom_site_U_iso_or_equiv
_atom_site_adp_type
_atom_site_occupancy
_atom_site_site_symmetry_order
_atom_site_calc_flag
_atom_site_refinement_flags_posn
_atom_site_refinement_flags_adp
Gd1 Gd 1.08149(2) 0.31030(2) 0.94423(2) 0.01685(9) Uani 1 1 d D .
Cu1 Cu 0.84078(7) 0.38134(5) 0.93990(6) 0.0195(2) Uani 1 1 d . .
Fe1 Fe 0.56999(8) 0.35129(7) 0.67695(7) 0.0211(3) Uani 1 1 d . .
O1 O 1.1394(4) 0.4486(3) 0.8915(3) 0.0212(12) Uani 1 1 d . .
O2 O 0.9665(4) 0.4238(3) 0.9230(3) 0.0187(12) Uani 1 1 d . .
O3 O 0.9186(4) 0.2800(3) 0.9657(3) 0.0177(12) Uani 1 1 d . .
O4 O 1.0236(4) 0.1569(3) 0.9355(3) 0.0214(12) Uani 1 1 d . .
O5 O 1.2615(4) 0.3489(3) 1.0124(3) 0.0257(14) Uani 1 1 d . .
O6 O 1.2189(4) 0.2218(3) 1.0278(3) 0.0263(13) Uani 1 1 d . .
O7 O 1.3702(5) 0.2673(4) 1.0894(4) 0.0428(17) Uani 1 1 d . .
O1W O 1.0845(4) 0.3486(3) 1.0754(3) 0.0266(13) Uani 1 1 d . .
H1WA H 1.1045 0.3604 1.1235 0.032 Uiso 1 1 d R U
H1WB H 1.0206 0.3390 1.0659 0.032 Uiso 1 1 d DR U
O2W O 0.9775(4) 0.2947(3) 0.8162(3) 0.0262(14) Uani 1 1 d . .
H2WA H 0.9138 0.2853 0.8005 0.031 Uiso 1 1 d R U
H2WB H 0.9997 0.3095 0.7769 0.031 Uiso 1 1 d R U
O3W O 1.1862(4) 0.2617(3) 0.8625(3) 0.0253(13) Uani 1 1 d . .
H3WA H 1.2026 0.2266 0.8315 0.030 Uiso 1 1 d R U
H3WB H 1.2394 0.2896 0.8830 0.030 Uiso 1 1 d R U
N1 N 0.4330(5) 0.3793(4) 0.6059(4) 0.0278(16) Uani 1 1 d . .
N2 N 0.4170(5) 0.3558(4) 0.5295(4) 0.0248(16) Uani 1 1 d . .
N3 N 0.5552(5) 0.2352(4) 0.6367(4) 0.0218(15) Uani 1 1 d . .
N4 N 0.5202(5) 0.2243(4) 0.5578(4) 0.0218(15) Uani 1 1 d . .
N5 N 0.6396(5) 0.3797(4) 0.5929(4) 0.0246(15) Uani 1 1 d . .
N6 N 0.5946(5) 0.3542(4) 0.5179(4) 0.0223(15) Uani 1 1 d . .
N7 N 0.5933(6) 0.5330(5) 0.7333(5) 0.043(2) Uani 1 1 d . .
N8 N 0.4674(5) 0.3013(6) 0.8092(4) 0.0415(19) Uani 1 1 d . .
N9 N 0.7710(5) 0.3244(4) 0.8005(4) 0.0257(17) Uani 1 1 d . .
N10 N 0.7658(5) 0.4833(4) 0.9165(4) 0.0193(15) Uani 1 1 d . .
N11 N 0.7249(5) 0.3404(4) 0.9751(4) 0.0208(16) Uani 1 1 d . .
N21 N 1.2860(5) 0.2786(4) 1.0442(4) 0.0247(17) Uani 1 1 d . .
C1 C 0.3430(9) 0.4644(7) 0.6892(7) 0.065(3) Uani 1 1 d . .
H1A H 0.3369 0.4210 0.7253 0.097 Uiso 1 1 calc R U
H1B H 0.2829 0.4988 0.6798 0.097 Uiso 1 1 calc R U
H1C H 0.4022 0.4977 0.7108 0.097 Uiso 1 1 calc R U
C2 C 0.3540(7) 0.4262(6) 0.6130(6) 0.036(2) Uani 1 1 d . .
C3 C 0.2880(7) 0.4365(6) 0.5410(6) 0.043(3) Uani 1 1 d . .
H3 H 0.2284 0.4680 0.5296 0.051 Uiso 1 1 calc R U
C4 C 0.3289(6) 0.3896(5) 0.4881(5) 0.032(2) Uani 1 1 d . .
C5 C 0.2916(7) 0.3814(6) 0.4015(5) 0.051(3) Uani 1 1 d . .
H5A H 0.3407 0.4057 0.3763 0.076 Uiso 1 1 calc R U
H5B H 0.2272 0.4097 0.3849 0.076 Uiso 1 1 calc R U
H5C H 0.2830 0.3236 0.3879 0.076 Uiso 1 1 calc R U
C6 C 0.6208(7) 0.1439(6) 0.7536(6) 0.038(2) Uani 1 1 d . .
H6A H 0.6864 0.1707 0.7676 0.057 Uiso 1 1 calc R U
H6B H 0.6292 0.0852 0.7633 0.057 Uiso 1 1 calc R U
H6C H 0.5770 0.1665 0.7843 0.057 Uiso 1 1 calc R U
C7 C 0.5739(6) 0.1582(5) 0.6689(5) 0.028(2) Uani 1 1 d . .
C8 C 0.5475(6) 0.1003(5) 0.6105(5) 0.029(2) Uani 1 1 d . .
H8 H 0.5515 0.0429 0.6169 0.035 Uiso 1 1 calc R U
C9 C 0.5140(6) 0.1417(5) 0.5410(5) 0.027(2) Uani 1 1 d . .
C10 C 0.4806(7) 0.1063(5) 0.4597(5) 0.036(2) Uani 1 1 d . .
H10A H 0.4095 0.1185 0.4389 0.053 Uiso 1 1 calc R U
H10B H 0.4905 0.0470 0.4616 0.053 Uiso 1 1 calc R U
H10C H 0.5205 0.1307 0.4269 0.053 Uiso 1 1 calc R U
C11 C 0.7928(8) 0.4663(7) 0.6560(6) 0.048(3) Uani 1 1 d . .
H11A H 0.7556 0.5060 0.6793 0.072 Uiso 1 1 calc R U
H11B H 0.8469 0.4940 0.6388 0.072 Uiso 1 1 calc R U
H11C H 0.8215 0.4245 0.6939 0.072 Uiso 1 1 calc R U
C12 C 0.7212(6) 0.4256(5) 0.5870(5) 0.0275(19) Uani 1 1 d . .
C13 C 0.7267(7) 0.4295(5) 0.5087(5) 0.032(2) Uani 1 1 d . .
H13 H 0.7761 0.4571 0.4890 0.038 Uiso 1 1 calc R U
C14 C 0.6465(6) 0.3855(5) 0.4671(5) 0.0269(19) Uani 1 1 d . .
C15 C 0.6154(7) 0.3685(6) 0.3806(5) 0.045(3) Uani 1 1 d . .
H15A H 0.6016 0.3102 0.3720 0.067 Uiso 1 1 calc R U
H15B H 0.6699 0.3846 0.3568 0.067 Uiso 1 1 calc R U
H15C H 0.5550 0.3998 0.3578 0.067 Uiso 1 1 calc R U
C16 C 0.5837(7) 0.4643(6) 0.7135(6) 0.029(2) Uani 1 1 d . .
C17 C 0.5049(6) 0.3216(6) 0.7593(5) 0.028(2) Uani 1 1 d . .
C18 C 0.6967(6) 0.3315(4) 0.7523(5) 0.0225(19) Uani 1 1 d . .
C19 C 0.9787(6) 0.4993(4) 0.8945(4) 0.0169(16) Uani 1 1 d . .
C20 C 1.0752(6) 0.5167(4) 0.8786(4) 0.0150(17) Uani 1 1 d . .
C21 C 1.0987(6) 0.5935(4) 0.8568(5) 0.0214(18) Uani 1 1 d . .
H21 H 1.1629 0.6042 0.8475 0.026 Uiso 1 1 calc R U
C22 C 1.0244(6) 0.6579(5) 0.8481(5) 0.0269(19) Uani 1 1 d . .
H22 H 1.0409 0.7113 0.8350 0.032 Uiso 1 1 calc R U
C23 C 0.9300(6) 0.6419(4) 0.8588(5) 0.0208(18) Uani 1 1 d . .
H23 H 0.8815 0.6843 0.8501 0.025 Uiso 1 1 calc R U
C24 C 0.9025(6) 0.5633(4) 0.8826(4) 0.0165(16) Uani 1 1 d . .
C25 C 0.8000(5) 0.5509(4) 0.8924(4) 0.0163(16) Uani 1 1 d . .
H25 H 0.7548 0.5953 0.8802 0.020 Uiso 1 1 calc R U
C26 C 0.6581(6) 0.4736(4) 0.9222(5) 0.0195(17) Uani 1 1 d . .
H26 H 0.6203 0.4478 0.8735 0.023 Uiso 1 1 calc R U
C27 C 0.6015(6) 0.5512(5) 0.9341(5) 0.0263(19) Uani 1 1 d . .
H27A H 0.5971 0.5881 0.8899 0.032 Uiso 1 1 calc R U
H27B H 0.6391 0.5799 0.9805 0.032 Uiso 1 1 calc R U
C28 C 0.4947(6) 0.5311(5) 0.9430(5) 0.033(2) Uani 1 1 d . .
H28A H 0.4552 0.5072 0.8948 0.039 Uiso 1 1 calc R U
H28B H 0.4611 0.5821 0.9528 0.039 Uiso 1 1 calc R U
C29 C 0.4971(6) 0.4703(5) 1.0097(5) 0.031(2) Uani 1 1 d . .
H29A H 0.4276 0.4575 1.0128 0.037 Uiso 1 1 calc R U
H29B H 0.5318 0.4959 1.0586 0.037 Uiso 1 1 calc R U
C30 C 0.5531(6) 0.3887(5) 0.9975(5) 0.033(2) Uani 1 1 d . .
H30A H 0.5580 0.3522 1.0420 0.039 Uiso 1 1 calc R U
H30B H 0.5152 0.3600 0.9512 0.039 Uiso 1 1 calc R U
C31 C 0.6596(6) 0.4110(5) 0.9881(5) 0.0219(18) Uani 1 1 d . .
H31 H 0.6952 0.4380 1.0368 0.026 Uiso 1 1 calc R U
C32 C 0.7011(6) 0.2632(5) 0.9767(5) 0.0198(19) Uani 1 1 d . .
H32 H 0.6388 0.2494 0.9879 0.024 Uiso 1 1 calc R U
C33 C 0.7670(6) 0.1957(4) 0.9616(5) 0.0205(18) Uani 1 1 d . .
C34 C 0.7239(6) 0.1166(5) 0.9500(5) 0.0225(18) Uani 1 1 d . .
H34 H 0.6571 0.1085 0.9547 0.027 Uiso 1 1 calc R U
C35 C 0.7787(6) 0.0498(5) 0.9315(5) 0.030(2) Uani 1 1 d . .
H35 H 0.7486 -0.0025 0.9229 0.036 Uiso 1 1 calc R U
C36 C 0.8800(6) 0.0616(5) 0.9258(5) 0.0226(18) Uani 1 1 d . .
H36 H 0.9175 0.0170 0.9135 0.027 Uiso 1 1 calc R U
C37 C 0.9241(6) 0.1393(4) 0.9383(4) 0.0208(18) Uani 1 1 d . .
C38 C 0.8684(6) 0.2079(5) 0.9569(5) 0.0200(19) Uani 1 1 d . .
C39 C 1.2384(6) 0.4632(5) 0.8756(5) 0.0262(19) Uani 1 1 d . .
H39A H 1.2299 0.4886 0.8251 0.039 Uiso 1 1 calc R U
H39B H 1.2739 0.4112 0.8763 0.039 Uiso 1 1 calc R U
H39C H 1.2775 0.4995 0.9147 0.039 Uiso 1 1 calc R U
C40 C 1.0799(7) 0.0927(5) 0.9088(5) 0.025(2) Uani 1 1 d . .
H40A H 1.0810 0.0441 0.9406 0.038 Uiso 1 1 calc R U
H40B H 1.1488 0.1113 0.9122 0.038 Uiso 1 1 calc R U
H40C H 1.0480 0.0795 0.8555 0.038 Uiso 1 1 calc R U
B1 B 0.4976(6) 0.2998(6) 0.5041(5) 0.022(2) Uani 1 1 d . .
H1 H 0.4694 0.2819 0.4486 0.026 Uiso 1 1 d R U
Fe2 Fe 0.03463(9) 0.05946(7) 0.60261(7) 0.0194(3) Uani 1 1 d . .
N12 N -0.0887(5) 0.1166(4) 0.5397(4) 0.0216(15) Uani 1 1 d . .
N13 N -0.1033(5) 0.1177(4) 0.4591(4) 0.0224(15) Uani 1 1 d . .
N14 N 0.0099(5) -0.0343(4) 0.5259(4) 0.0228(16) Uani 1 1 d . .
N15 N -0.0149(5) -0.0159(4) 0.4497(4) 0.0221(16) Uani 1 1 d . .
N16 N 0.1180(5) 0.1157(4) 0.5384(4) 0.0208(15) Uani 1 1 d . .
N17 N 0.0816(5) 0.1168(4) 0.4591(4) 0.0201(15) Uani 1 1 d . .
N18 N -0.0795(6) -0.0233(4) 0.7158(4) 0.0354(19) Uani 1 1 d . .
N19 N 0.2215(6) -0.0224(5) 0.7125(5) 0.039(2) Uani 1 1 d . .
N20 N 0.0759(6) 0.2005(4) 0.7231(4) 0.0304(18) Uani 1 1 d . .
C41 C -0.1836(8) 0.1751(7) 0.6360(6) 0.045(3) Uani 1 1 d . .
H41A H -0.1342 0.1433 0.6729 0.068 Uiso 1 1 calc R U
H41B H -0.2513 0.1588 0.6388 0.068 Uiso 1 1 calc R U
H41C H -0.1741 0.2333 0.6481 0.068 Uiso 1 1 calc R U
C42 C -0.1696(6) 0.1596(5) 0.5549(5) 0.030(2) Uani 1 1 d . .
C43 C -0.2335(7) 0.1838(5) 0.4849(6) 0.041(3) Uani 1 1 d . .
H43 H -0.2952 0.2121 0.4790 0.049 Uiso 1 1 calc R U
C44 C -0.1900(6) 0.1588(5) 0.4259(5) 0.028(2) Uani 1 1 d . .
C45 C -0.2266(7) 0.1702(6) 0.3388(6) 0.044(3) Uani 1 1 d . .
H45A H -0.2042 0.2234 0.3242 0.065 Uiso 1 1 calc R U
H45B H -0.3000 0.1677 0.3244 0.065 Uiso 1 1 calc R U
H45C H -0.1987 0.1269 0.3124 0.065 Uiso 1 1 calc R U
C46 C 0.0370(7) -0.1644(5) 0.6074(5) 0.043(3) Uani 1 1 d . .
H46A H 0.1078 -0.1553 0.6321 0.065 Uiso 1 1 calc R U
H46B H 0.0252 -0.2228 0.5978 0.065 Uiso 1 1 calc R U
H46C H -0.0050 -0.1448 0.6409 0.065 Uiso 1 1 calc R U
C47 C 0.0111(6) -0.1192(5) 0.5335(6) 0.031(2) Uani 1 1 d . .
C48 C -0.0170(6) -0.1520(5) 0.4584(5) 0.033(2) Uani 1 1 d . .
H48 H -0.0237 -0.2082 0.4454 0.039 Uiso 1 1 calc R U
C49 C -0.0329(6) -0.0869(5) 0.4074(5) 0.028(2) Uani 1 1 d . .
C50 C -0.0652(8) -0.0866(6) 0.3191(6) 0.046(3) Uani 1 1 d . .
H50A H -0.1111 -0.0409 0.3021 0.068 Uiso 1 1 calc R U
H50B H -0.0993 -0.1379 0.3013 0.068 Uiso 1 1 calc R U
H50C H -0.0059 -0.0807 0.2980 0.068 Uiso 1 1 calc R U
C51 C 0.2752(7) 0.1735(6) 0.6345(5) 0.036(2) Uani 1 1 d . .
H51A H 0.2855 0.2322 0.6432 0.055 Uiso 1 1 calc R U
H51B H 0.3402 0.1466 0.6396 0.055 Uiso 1 1 calc R U
H51C H 0.2414 0.1510 0.6724 0.055 Uiso 1 1 calc R U
C52 C 0.2097(6) 0.1588(5) 0.5534(5) 0.0248(19) Uani 1 1 d . .
C53 C 0.2269(7) 0.1852(5) 0.4838(5) 0.031(2) Uani 1 1 d . .
H53 H 0.2834 0.2154 0.4772 0.037 Uiso 1 1 calc R U
C54 C 0.1466(6) 0.1595(5) 0.4254(5) 0.029(2) Uani 1 1 d . .
C55 C 0.1271(7) 0.1724(6) 0.3393(5) 0.042(2) Uani 1 1 d . .
H55A H 0.0563 0.1618 0.3158 0.063 Uiso 1 1 calc R U
H55B H 0.1690 0.1348 0.3179 0.063 Uiso 1 1 calc R U
H55C H 0.1437 0.2287 0.3288 0.063 Uiso 1 1 calc R U
C56 C -0.0410(6) 0.0075(5) 0.6714(5) 0.0240(19) Uani 1 1 d . .
C57 C 0.1531(7) 0.0071(5) 0.6694(5) 0.0269(19) Uani 1 1 d . .
C58 C 0.0588(6) 0.1480(5) 0.6769(5) 0.0224(18) Uani 1 1 d . .
B2 B -0.0234(8) 0.0760(6) 0.4227(7) 0.028(3) Uani 1 1 d . .
H2 H -0.0428 0.0861 0.3646 0.034 Uiso 1 1 d R U

loop_
_atom_site_aniso_label
_atom_site_aniso_U_11
_atom_site_aniso_U_22
_atom_site_aniso_U_33
_atom_site_aniso_U_23
_atom_site_aniso_U_13
_atom_site_aniso_U_12
Gd1 0.01555(17) 0.01618(16) 0.01924(18) -0.0012(2) 0.00495(13) 0.00063(19)
Cu1 0.0163(5) 0.0160(5) 0.0288(6) 0.0012(4) 0.0104(4) 0.0000(4)
Fe1 0.0154(6) 0.0280(6) 0.0209(7) 0.0016(5) 0.0063(5) 0.0021(5)
O1 0.013(3) 0.022(3) 0.032(3) 0.000(2) 0.010(2) 0.002(2)
O2 0.018(3) 0.009(2) 0.031(3) 0.001(2) 0.011(2) 0.005(2)
O3 0.015(3) 0.016(3) 0.023(3) -0.003(2) 0.007(2) -0.0015(19)
O4 0.026(3) 0.014(3) 0.025(3) 0.000(2) 0.007(3) 0.005(2)
O5 0.020(3) 0.022(3) 0.034(4) 0.002(3) 0.004(3) -0.002(2)
O6 0.022(3) 0.020(3) 0.038(4) 0.004(3) 0.009(3) 0.001(2)
O7 0.025(4) 0.042(3) 0.052(4) 0.001(3) -0.009(3) 0.011(3)
O1W 0.027(3) 0.037(3) 0.016(3) -0.005(3) 0.005(2) -0.005(2)
O2W 0.014(3) 0.043(4) 0.023(3) 0.001(3) 0.006(2) 0.000(2)
O3W 0.025(3) 0.029(3) 0.026(3) -0.012(3) 0.013(3) -0.001(2)
N1 0.017(4) 0.039(4) 0.030(4) 0.003(4) 0.009(3) 0.008(3)
N2 0.022(4) 0.031(4) 0.019(4) 0.006(3) -0.002(3) 0.000(3)
N3 0.014(4) 0.029(4) 0.020(4) 0.000(3) 0.000(3) 0.003(3)
N4 0.018(4) 0.028(4) 0.019(4) 0.003(3) 0.005(3) -0.002(3)
N5 0.020(4) 0.025(3) 0.029(4) 0.003(3) 0.008(3) -0.003(3)
N6 0.020(4) 0.029(4) 0.019(4) 0.001(3) 0.009(3) 0.000(3)
N7 0.048(6) 0.045(5) 0.032(5) -0.001(4) 0.001(4) 0.014(4)
N8 0.035(4) 0.063(5) 0.029(4) -0.003(5) 0.013(3) -0.011(5)
N9 0.022(3) 0.028(4) 0.025(4) 0.000(3) 0.002(3) 0.002(3)
N10 0.016(3) 0.025(3) 0.020(4) -0.002(3) 0.010(3) 0.006(3)
N11 0.017(4) 0.022(3) 0.024(4) 0.001(3) 0.007(3) 0.003(3)
N21 0.023(4) 0.024(3) 0.028(4) -0.004(3) 0.008(3) 0.001(3)
C1 0.051(8) 0.078(8) 0.071(9) 0.004(7) 0.024(6) 0.024(6)
C2 0.019(5) 0.051(6) 0.041(6) 0.006(5) 0.012(4) 0.007(4)
C3 0.024(5) 0.049(6) 0.053(7) 0.013(5) 0.007(5) 0.013(5)
C4 0.014(4) 0.043(5) 0.032(5) 0.014(4) -0.007(4) 0.000(4)
C5 0.045(6) 0.056(6) 0.043(6) 0.025(6) -0.009(5) -0.005(5)
C6 0.033(6) 0.037(5) 0.043(6) 0.013(5) 0.004(5) 0.002(4)
C7 0.023(5) 0.027(4) 0.037(6) 0.006(4) 0.013(4) 0.001(4)
C8 0.036(5) 0.016(4) 0.036(5) 0.001(4) 0.008(4) 0.004(4)
C9 0.018(4) 0.018(4) 0.043(6) -0.003(4) 0.007(4) -0.004(3)
C10 0.039(6) 0.039(5) 0.026(5) -0.002(4) 0.003(4) -0.004(4)
C11 0.038(6) 0.059(7) 0.046(7) 0.016(6) 0.007(5) -0.014(5)
C12 0.021(5) 0.032(5) 0.031(5) 0.003(4) 0.010(4) -0.008(4)
C13 0.032(5) 0.028(5) 0.038(6) 0.014(4) 0.013(4) 0.000(4)
C14 0.029(5) 0.027(4) 0.026(5) 0.004(4) 0.010(4) 0.003(4)
C15 0.056(7) 0.053(6) 0.026(5) 0.002(5) 0.013(5) -0.012(5)
C16 0.021(5) 0.037(5) 0.031(6) 0.003(5) 0.009(4) 0.005(4)
C17 0.024(4) 0.029(5) 0.031(5) -0.007(4) 0.004(4) -0.002(4)
C18 0.029(5) 0.019(5) 0.023(4) -0.001(3) 0.014(4) -0.004(3)
C19 0.020(4) 0.021(4) 0.009(4) 0.000(3) 0.001(3) -0.002(3)
C20 0.015(4) 0.015(4) 0.016(5) -0.007(3) 0.006(3) 0.002(3)
C21 0.015(4) 0.024(4) 0.028(5) -0.003(4) 0.010(3) -0.003(3)
C22 0.026(5) 0.024(4) 0.032(5) 0.009(4) 0.008(4) 0.004(4)
C23 0.020(4) 0.017(4) 0.027(5) -0.001(3) 0.007(3) 0.001(3)
C24 0.021(4) 0.016(4) 0.014(4) -0.006(3) 0.007(3) -0.001(3)
C25 0.010(4) 0.016(4) 0.024(5) 0.000(3) 0.005(3) -0.001(3)
C26 0.013(4) 0.024(4) 0.022(5) 0.006(4) 0.006(3) 0.000(3)
C27 0.019(4) 0.027(4) 0.038(5) 0.003(4) 0.018(4) 0.006(3)
C28 0.028(5) 0.031(5) 0.044(6) 0.007(4) 0.016(4) 0.008(4)
C29 0.019(5) 0.045(5) 0.035(5) -0.005(4) 0.019(4) -0.005(4)
C30 0.025(5) 0.039(5) 0.040(6) 0.006(4) 0.021(4) 0.001(4)
C31 0.020(4) 0.024(4) 0.021(5) 0.000(4) 0.003(4) 0.000(3)
C32 0.016(4) 0.022(5) 0.024(5) 0.000(4) 0.011(4) 0.001(3)
C33 0.024(4) 0.011(4) 0.027(5) 0.002(3) 0.007(4) 0.000(3)
C34 0.016(4) 0.028(4) 0.021(5) 0.003(4) -0.002(3) -0.007(3)
C35 0.034(5) 0.022(4) 0.028(5) 0.006(4) -0.002(4) -0.010(4)
C36 0.022(4) 0.014(4) 0.028(5) 0.008(4) -0.001(4) -0.003(3)
C37 0.023(4) 0.024(4) 0.014(4) 0.004(3) 0.000(3) 0.006(3)
C38 0.029(5) 0.020(4) 0.012(4) 0.000(3) 0.006(4) -0.002(4)
C39 0.022(5) 0.032(4) 0.028(5) 0.005(4) 0.011(4) 0.006(4)
C40 0.032(5) 0.020(4) 0.029(5) -0.001(4) 0.016(4) -0.001(4)
B1 0.023(4) 0.023(5) 0.018(4) 0.007(4) 0.003(3) -0.005(4)
Fe2 0.0186(6) 0.0185(6) 0.0229(7) -0.0021(5) 0.0088(5) -0.0002(5)
N12 0.020(4) 0.019(3) 0.027(4) -0.003(3) 0.008(3) 0.003(3)
N13 0.017(4) 0.022(3) 0.028(4) -0.002(3) 0.005(3) 0.002(3)
N14 0.019(4) 0.019(3) 0.030(4) -0.003(3) 0.004(3) -0.005(3)
N15 0.020(4) 0.021(3) 0.026(4) -0.009(3) 0.005(3) -0.002(3)
N16 0.023(4) 0.022(3) 0.016(4) -0.002(3) 0.001(3) -0.002(3)
N17 0.023(4) 0.019(3) 0.022(4) -0.005(3) 0.011(3) -0.001(3)
N18 0.038(5) 0.040(4) 0.033(5) 0.007(4) 0.018(4) -0.009(4)
N19 0.037(5) 0.040(4) 0.038(5) -0.002(4) 0.005(4) 0.013(4)
N20 0.032(4) 0.028(4) 0.030(5) -0.010(4) 0.005(4) -0.003(3)
C41 0.027(6) 0.066(7) 0.046(7) -0.006(6) 0.018(5) 0.019(5)
C42 0.024(5) 0.029(5) 0.037(6) -0.006(4) 0.009(4) 0.002(4)
C43 0.023(5) 0.030(5) 0.065(8) -0.003(5) 0.005(5) 0.017(4)
C44 0.014(4) 0.030(5) 0.040(6) 0.003(4) 0.003(4) 0.005(3)
C45 0.027(5) 0.040(5) 0.062(7) 0.008(5) 0.007(5) 0.005(4)
C46 0.062(7) 0.013(4) 0.052(6) 0.002(4) 0.009(5) 0.002(4)
C47 0.027(5) 0.013(4) 0.054(6) -0.008(4) 0.012(4) -0.004(3)
C48 0.042(6) 0.020(4) 0.036(6) -0.008(4) 0.009(4) 0.000(4)
C49 0.028(5) 0.026(4) 0.030(5) -0.010(4) 0.007(4) 0.000(4)
C50 0.044(6) 0.054(6) 0.035(6) -0.022(5) 0.001(5) -0.006(5)
C51 0.031(5) 0.041(5) 0.032(6) 0.000(5) -0.003(4) -0.011(4)
C52 0.017(4) 0.023(4) 0.038(5) 0.001(4) 0.014(4) 0.001(3)
C53 0.028(5) 0.027(5) 0.042(6) 0.004(4) 0.019(4) -0.010(4)
C54 0.027(5) 0.030(5) 0.034(5) 0.008(4) 0.015(4) 0.003(4)
C55 0.047(6) 0.051(6) 0.029(6) 0.009(5) 0.012(5) -0.007(5)
C56 0.027(5) 0.022(4) 0.021(5) -0.003(4) 0.000(4) -0.003(4)
C57 0.026(5) 0.030(5) 0.025(5) 0.002(4) 0.008(4) -0.004(4)
C58 0.025(5) 0.020(4) 0.024(5) 0.006(4) 0.011(4) 0.003(3)
B2 0.025(6) 0.027(6) 0.034(7) -0.003(5) 0.010(5) -0.002(4)

loop_
_atom_type_symbol
_atom_type_description
_atom_type_scat_dispersion_real
_atom_type_scat_dispersion_imag
_atom_type_scat_source
C C 0.0033 0.0016 'International Tables Vol C Tables 4.2.6.8 and 6.1.1.4'
H H 0.0000 0.0000 'International Tables Vol C Tables 4.2.6.8 and 6.1.1.4'
B B 0.0013 0.0007 'International Tables Vol C Tables 4.2.6.8 and 6.1.1.4'
Cu Cu 0.3201 1.2651 'International Tables Vol C Tables 4.2.6.8 and 6.1.1.4'
Fe Fe 0.3463 0.8444 'International Tables Vol C Tables 4.2.6.8 and 6.1.1.4'
Gd Gd -0.1653 3.9035 'International Tables Vol C Tables 4.2.6.8 and 6.1.1.4'
N N 0.0061 0.0033 'International Tables Vol C Tables 4.2.6.8 and 6.1.1.4'
O O 0.0106 0.0060 'International Tables Vol C Tables 4.2.6.8 and 6.1.1.4'

loop_
_geom_angle_atom_site_label_1
_geom_angle_atom_site_label_2
_geom_angle_atom_site_label_3
_geom_angle
O3 Gd1 O2 65.62(16)
O3 Gd1 O3W 137.33(17)
O2 Gd1 O3W 128.15(18)
O3 Gd1 O2W 76.62(17)
O2 Gd1 O2W 73.32(18)
O3W Gd1 O2W 71.85(17)
O3 Gd1 O1W 72.74(17)
O2 Gd1 O1W 79.42(18)
O3W Gd1 O1W 142.85(18)
O2W Gd1 O1W 145.29(17)
O3 Gd1 O5 143.11(18)
O2 Gd1 O5 113.93(18)
O3W Gd1 O5 74.34(18)
O2W Gd1 O5 140.11(18)
O1W Gd1 O5 71.13(19)
O3 Gd1 O6 111.80(17)
O2 Gd1 O6 153.16(18)
O3W Gd1 O6 73.17(18)
O2W Gd1 O6 133.26(18)
O1W Gd1 O6 74.61(18)
O5 Gd1 O6 50.76(18)
O3 Gd1 O4 62.22(16)
O2 Gd1 O4 123.46(17)
O3W Gd1 O4 82.08(18)
O2W Gd1 O4 74.95(17)
O1W Gd1 O4 103.95(17)
O5 Gd1 O4 120.50(17)
O6 Gd1 O4 70.39(16)
O3 Gd1 O1 126.95(15)
O2 Gd1 O1 61.49(16)
O3W Gd1 O1 78.13(17)
O2W Gd1 O1 84.78(17)
O1W Gd1 O1 100.82(17)
O5 Gd1 O1 67.94(17)
O6 Gd1 O1 116.92(16)
O4 Gd1 O1 155.24(16)
O3 Gd1 Cu1 33.09(11)
O2 Gd1 Cu1 32.58(12)
O3W Gd1 Cu1 142.29(13)
O2W Gd1 Cu1 70.73(12)
O1W Gd1 Cu1 74.71(13)
O5 Gd1 Cu1 136.78(13)
O6 Gd1 Cu1 139.81(13)
O4 Gd1 Cu1 92.71(12)
O1 Gd1 Cu1 93.88(11)
O3 Gd1 H1WB 53.2
O2 Gd1 H1WB 70.2
O3W Gd1 H1WB 159.8
O2W Gd1 H1WB 126.5
O1W Gd1 H1WB 19.8
O5 Gd1 H1WB 90.9
O6 Gd1 H1WB 86.9
O4 Gd1 H1WB 94.2
O1 Gd1 H1WB 109.5
Cu1 Gd1 H1WB 57.4
O2 Cu1 N10 95.8(2)
O2 Cu1 N11 170.4(3)
N10 Cu1 N11 86.4(3)
O2 Cu1 O3 83.5(2)
N10 Cu1 O3 178.5(3)
N11 Cu1 O3 94.1(2)
O2 Cu1 Gd1 41.81(13)
N10 Cu1 Gd1 137.6(2)
N11 Cu1 Gd1 135.49(19)
O3 Cu1 Gd1 41.80(15)
C16 Fe1 C17 90.4(4)
C16 Fe1 C18 85.7(3)
C17 Fe1 C18 85.6(3)
C16 Fe1 N5 90.4(3)
C17 Fe1 N5 178.6(3)
C18 Fe1 N5 93.3(3)
C16 Fe1 N3 178.7(3)
C17 Fe1 N3 90.7(3)
C18 Fe1 N3 95.1(3)
N5 Fe1 N3 88.6(3)
C16 Fe1 N1 89.9(3)
C17 Fe1 N1 90.8(3)
C18 Fe1 N1 174.3(3)
N5 Fe1 N1 90.4(3)
N3 Fe1 N1 89.3(3)
C20 O1 C39 114.2(6)
C20 O1 Gd1 120.6(4)
C39 O1 Gd1 125.2(4)
C19 O2 Cu1 125.0(4)
C19 O2 Gd1 128.8(4)
Cu1 O2 Gd1 105.6(2)
C38 O3 Cu1 118.3(5)
C38 O3 Gd1 128.7(5)
Cu1 O3 Gd1 105.1(2)
C37 O4 C40 117.3(6)
C37 O4 Gd1 118.4(4)
C40 O4 Gd1 122.4(5)
N21 O5 Gd1 96.5(4)
N21 O6 Gd1 96.4(4)
Gd1 O1W H1WA 163.0
Gd1 O1W H1WB 88.7
H1WA O1W H1WB 107.7
Gd1 O2W H2WA 130.7
Gd1 O2W H2WB 120.3
H2WA O2W H2WB 107.7
Gd1 O3W H3WA 153.0
Gd1 O3W H3WB 97.3
H3WA O3W H3WB 107.7
C2 N1 N2 107.7(7)
C2 N1 Fe1 134.3(6)
N2 N1 Fe1 117.3(5)
C4 N2 N1 109.7(7)
C4 N2 B1 131.3(7)
N1 N2 B1 119.0(6)
C7 N3 N4 107.0(7)
C7 N3 Fe1 135.4(6)
N4 N3 Fe1 117.5(5)
C9 N4 N3 109.6(7)
C9 N4 B1 130.4(7)
N3 N4 B1 120.0(6)
C12 N5 N6 105.7(6)
C12 N5 Fe1 136.1(6)
N6 N5 Fe1 118.0(5)
C14 N6 N5 110.2(6)
C14 N6 B1 130.9(7)
N5 N6 B1 119.0(6)
C25 N10 C26 122.8(6)
C25 N10 Cu1 125.5(5)
C26 N10 Cu1 111.6(5)
C32 N11 C31 125.2(7)
C32 N11 Cu1 124.2(6)
C31 N11 Cu1 109.9(5)
O7 N21 O6 122.4(7)
O7 N21 O5 121.3(7)
O6 N21 O5 116.2(6)
C2 C1 H1A 109.5
C2 C1 H1B 109.5
H1A C1 H1B 109.5
C2 C1 H1C 109.5
H1A C1 H1C 109.5
H1B C1 H1C 109.5
N1 C2 C3 109.7(9)
N1 C2 C1 123.9(8)
C3 C2 C1 126.4(9)
C2 C3 C4 106.3(8)
C2 C3 H3 126.9
C4 C3 H3 126.9
N2 C4 C3 106.6(8)
N2 C4 C5 123.9(9)
C3 C4 C5 129.3(8)
C4 C5 H5A 109.5
C4 C5 H5B 109.5
H5A C5 H5B 109.5
C4 C5 H5C 109.5
H5A C5 H5C 109.5
H5B C5 H5C 109.5
C7 C6 H6A 109.5
C7 C6 H6B 109.5
H6A C6 H6B 109.5
C7 C6 H6C 109.5
H6A C6 H6C 109.5
H6B C6 H6C 109.5
N3 C7 C8 108.3(7)
N3 C7 C6 123.3(8)
C8 C7 C6 128.2(8)
C7 C8 C9 108.3(7)
C7 C8 H8 125.8
C9 C8 H8 125.8
N4 C9 C8 106.7(7)
N4 C9 C10 124.5(7)
C8 C9 C10 128.8(7)
C9 C10 H10A 109.5
C9 C10 H10B 109.5
H10A C10 H10B 109.5
C9 C10 H10C 109.5
H10A C10 H10C 109.5
H10B C10 H10C 109.5
C12 C11 H11A 109.5
C12 C11 H11B 109.5
H11A C11 H11B 109.5
C12 C11 H11C 109.5
H11A C11 H11C 109.5
H11B C11 H11C 109.5
N5 C12 C13 109.4(7)
N5 C12 C11 123.5(8)
C13 C12 C11 127.1(8)
C14 C13 C12 106.9(8)
C14 C13 H13 126.6
C12 C13 H13 126.6
C13 C14 N6 107.7(8)
C13 C14 C15 129.7(8)
N6 C14 C15 122.5(7)
C14 C15 H15A 109.5
C14 C15 H15B 109.5
H15A C15 H15B 109.5
C14 C15 H15C 109.5
H15A C15 H15C 109.5
H15B C15 H15C 109.5
N7 C16 Fe1 177.7(9)
N8 C17 Fe1 177.8(10)
N9 C18 Fe1 175.0(7)
O2 C19 C20 116.9(6)
O2 C19 C24 124.0(7)
C20 C19 C24 119.1(7)
C21 C20 O1 126.4(7)
C21 C20 C19 121.4(7)
O1 C20 C19 112.1(7)
C20 C21 C22 119.4(7)
C20 C21 H21 120.3
C22 C21 H21 120.3
C23 C22 C21 120.5(7)
C23 C22 H22 119.8
C21 C22 H22 119.8
C22 C23 C24 122.2(7)
C22 C23 H23 118.9
C24 C23 H23 118.9
C23 C24 C19 117.3(7)
C23 C24 C25 119.0(7)
C19 C24 C25 123.6(7)
N10 C25 C24 125.5(7)
N10 C25 H25 117.2
C24 C25 H25 117.2
N10 C26 C27 117.1(6)
N10 C26 C31 106.3(6)
C27 C26 C31 110.9(7)
N10 C26 H26 107.4
C27 C26 H26 107.4
C31 C26 H26 107.4
C26 C27 C28 111.1(6)
C26 C27 H27A 109.4
C28 C27 H27A 109.4
C26 C27 H27B 109.4
C28 C27 H27B 109.4
H27A C27 H27B 108.0
C27 C28 C29 111.5(7)
C27 C28 H28A 109.3
C29 C28 H28A 109.3
C27 C28 H28B 109.3
C29 C28 H28B 109.3
H28A C28 H28B 108.0
C28 C29 C30 111.0(7)
C28 C29 H29A 109.4
C30 C29 H29A 109.4
C28 C29 H29B 109.4
C30 C29 H29B 109.4
H29A C29 H29B 108.0
C31 C30 C29 108.4(7)
C31 C30 H30A 110.0
C29 C30 H30A 110.0
C31 C30 H30B 110.0
C29 C30 H30B 110.0
H30A C30 H30B 108.4
N11 C31 C30 116.2(6)
N11 C31 C26 106.7(6)
C30 C31 C26 113.0(6)
N11 C31 H31 106.8
C30 C31 H31 106.8
C26 C31 H31 106.8
N11 C32 C33 123.2(8)
N11 C32 H32 118.4
C33 C32 H32 118.4
C34 C33 C38 119.8(7)
C34 C33 C32 117.0(7)
C38 C33 C32 123.1(7)
C35 C34 C33 121.1(8)
C35 C34 H34 119.4
C33 C34 H34 119.4
C34 C35 C36 119.5(7)
C34 C35 H35 120.3
C36 C35 H35 120.3
C37 C36 C35 120.0(8)
C37 C36 H36 120.0
C35 C36 H36 120.0
C36 C37 O4 124.4(7)
C36 C37 C38 120.9(8)
O4 C37 C38 114.7(7)
O3 C38 C33 126.2(7)
O3 C38 C37 115.1(7)
C33 C38 C37 118.7(7)
O1 C39 H39A 109.5
O1 C39 H39B 109.5
H39A C39 H39B 109.5
O1 C39 H39C 109.5
H39A C39 H39C 109.5
H39B C39 H39C 109.5
O4 C40 H40A 109.5
O4 C40 H40B 109.5
H40A C40 H40B 109.5
O4 C40 H40C 109.5
H40A C40 H40C 109.5
H40B C40 H40C 109.5
N4 B1 N6 108.4(6)
N4 B1 N2 109.5(6)
N6 B1 N2 104.3(7)
N4 B1 H1 110.5
N6 B1 H1 115.4
N2 B1 H1 108.5
C58 Fe2 C57 85.6(3)
C58 Fe2 C56 85.5(3)
C57 Fe2 C56 84.8(3)
C58 Fe2 N16 91.3(3)
C57 Fe2 N16 92.9(3)
C56 Fe2 N16 176.3(3)
C58 Fe2 N12 91.3(3)
C57 Fe2 N12 176.5(3)
C56 Fe2 N12 93.3(3)
N16 Fe2 N12 88.8(3)
C58 Fe2 N14 179.3(3)
C57 Fe2 N14 93.8(3)
C56 Fe2 N14 94.0(3)
N16 Fe2 N14 89.1(3)
N12 Fe2 N14 89.2(3)
C42 N12 N13 105.5(6)
C42 N12 Fe2 136.1(6)
N13 N12 Fe2 118.4(5)
C44 N13 N12 110.5(7)
C44 N13 B2 130.8(8)
N12 N13 B2 118.7(6)
N15 N14 C47 108.3(7)
N15 N14 Fe2 118.4(5)
C47 N14 Fe2 133.4(6)
N14 N15 C49 109.7(6)
N14 N15 B2 120.2(7)
C49 N15 B2 130.1(7)
N17 N16 C52 106.1(6)
N17 N16 Fe2 118.2(5)
C52 N16 Fe2 135.6(6)
C54 N17 N16 110.0(6)
C54 N17 B2 130.6(7)
N16 N17 B2 119.3(7)
C42 C41 H41A 109.5
C42 C41 H41B 109.5
H41A C41 H41B 109.5
C42 C41 H41C 109.5
H41A C41 H41C 109.5
H41B C41 H41C 109.5
N12 C42 C43 108.8(8)
N12 C42 C41 123.6(8)
C43 C42 C41 127.6(8)
C44 C43 C42 108.0(8)
C44 C43 H43 126.0
C42 C43 H43 126.0
N13 C44 C43 107.1(8)
N13 C44 C45 122.9(8)
C43 C44 C45 130.0(8)
C44 C45 H45A 109.5
C44 C45 H45B 109.5
H45A C45 H45B 109.5
C44 C45 H45C 109.5
H45A C45 H45C 109.5
H45B C45 H45C 109.5
C47 C46 H46A 109.5
C47 C46 H46B 109.5
H46A C46 H46B 109.5
C47 C46 H46C 109.5
H46A C46 H46C 109.5
H46B C46 H46C 109.5
N14 C47 C48 106.8(8)
N14 C47 C46 125.3(8)
C48 C47 C46 127.9(7)
C49 C48 C47 107.6(7)
C49 C48 H48 126.2
C47 C48 H48 126.2
N15 C49 C48 107.7(7)
N15 C49 C50 122.3(8)
C48 C49 C50 130.1(8)
C49 C50 H50A 109.5
C49 C50 H50B 109.5
H50A C50 H50B 109.5
C49 C50 H50C 109.5
H50A C50 H50C 109.5
H50B C50 H50C 109.5
C52 C51 H51A 109.5
C52 C51 H51B 109.5
H51A C51 H51B 109.5
C52 C51 H51C 109.5
H51A C51 H51C 109.5
H51B C51 H51C 109.5
C53 C52 N16 108.3(7)
C53 C52 C51 128.1(8)
N16 C52 C51 123.6(7)
C52 C53 C54 108.1(8)
C52 C53 H53 126.0
C54 C53 H53 126.0
N17 C54 C53 107.5(8)
N17 C54 C55 122.7(8)
C53 C54 C55 129.9(8)
C54 C55 H55A 109.5
C54 C55 H55B 109.5
H55A C55 H55B 109.5
C54 C55 H55C 109.5
H55A C55 H55C 109.5
H55B C55 H55C 109.5
N18 C56 Fe2 175.3(8)
N19 C57 Fe2 176.2(8)
N20 C58 Fe2 178.0(8)
N13 B2 N15 107.2(7)
N13 B2 N17 107.6(7)
N15 B2 N17 106.3(7)
N13 B2 H2 108.4
N15 B2 H2 116.7
N17 B2 H2 110.3

loop_
_geom_bond_atom_site_label_1
_geom_bond_atom_site_label_2
_geom_bond_distance
Gd1 O3 2.357(5)
Gd1 O2 2.363(4)
Gd1 O3W 2.368(5)
Gd1 O2W 2.372(5)
Gd1 O1W 2.382(5)
Gd1 O5 2.513(5)
Gd1 O6 2.515(5)
Gd1 O4 2.578(5)
Gd1 O1 2.597(5)
Gd1 Cu1 3.4135(10)
Gd1 H1WB 2.5109
Cu1 O2 1.908(5)
Cu1 N10 1.917(6)
Cu1 N11 1.923(7)
Cu1 O3 1.930(5)
Fe1 C16 1.921(10)
Fe1 C17 1.921(9)
Fe1 C18 1.924(8)
Fe1 N5 1.982(7)
Fe1 N3 1.989(7)
Fe1 N1 2.019(6)
O1 C20 1.378(8)
O1 C39 1.441(9)
O2 C19 1.337(8)
O3 C38 1.332(9)
O4 C37 1.378(9)
O4 C40 1.423(9)
O5 N21 1.270(7)
O6 N21 1.268(8)
O7 N21 1.234(8)
O1W H1WA 0.8500
O1W H1WB 0.8500
O2W H2WA 0.8499
O2W H2WB 0.8501
O3W H3WA 0.8499
O3W H3WB 0.8500
N1 C2 1.332(10)
N1 N2 1.366(9)
N2 C4 1.350(9)
N2 B1 1.552(11)
N3 C7 1.358(10)
N3 N4 1.371(8)
N4 C9 1.358(9)
N4 B1 1.525(11)
N5 C12 1.345(9)
N5 N6 1.380(8)
N6 C14 1.354(10)
N6 B1 1.540(11)
N7 C16 1.154(11)
N8 C17 1.157(10)
N9 C18 1.155(9)
N10 C25 1.289(9)
N10 C26 1.482(9)
N11 C32 1.282(9)
N11 C31 1.484(9)
C1 C2 1.515(14)
C1 H1A 0.9600
C1 H1B 0.9600
C1 H1C 0.9600
C2 C3 1.377(13)
C3 C4 1.406(13)
C3 H3 0.9300
C4 C5 1.495(12)
C5 H5A 0.9600
C5 H5B 0.9600
C5 H5C 0.9600
C6 C7 1.496(12)
C6 H6A 0.9600
C6 H6B 0.9600
C6 H6C 0.9600
C7 C8 1.370(11)
C8 C9 1.374(11)
C8 H8 0.9300
C9 C10 1.508(11)
C10 H10A 0.9600
C10 H10B 0.9600
C10 H10C 0.9600
C11 C12 1.511(12)
C11 H11A 0.9600
C11 H11B 0.9600
C11 H11C 0.9600
C12 C13 1.401(12)
C13 C14 1.352(11)
C13 H13 0.9300
C14 C15 1.509(11)
C15 H15A 0.9600
C15 H15B 0.9600
C15 H15C 0.9600
C19 C20 1.418(11)
C19 C24 1.432(10)
C20 C21 1.352(10)
C21 C22 1.420(10)
C21 H21 0.9300
C22 C23 1.349(11)
C22 H22 0.9300
C23 C24 1.407(10)
C23 H23 0.9300
C24 C25 1.440(10)
C25 H25 0.9300
C26 C27 1.501(10)
C26 C31 1.533(10)
C26 H26 0.9800
C27 C28 1.515(11)
C27 H27A 0.9700
C27 H27B 0.9700
C28 C29 1.522(11)
C28 H28A 0.9700
C28 H28B 0.9700
C29 C30 1.552(11)
C29 H29A 0.9700
C29 H29B 0.9700
C30 C31 1.521(11)
C30 H30A 0.9700
C30 H30B 0.9700
C31 H31 0.9800
C32 C33 1.463(10)
C32 H32 0.9300
C33 C34 1.392(10)
C33 C38 1.398(11)
C34 C35 1.383(11)
C34 H34 0.9300
C35 C36 1.402(11)
C35 H35 0.9300
C36 C37 1.377(10)
C36 H36 0.9300
C37 C38 1.414(10)
C39 H39A 0.9600
C39 H39B 0.9600
C39 H39C 0.9600
C40 H40A 0.9600
C40 H40B 0.9600
C40 H40C 0.9600
B1 H1 1.0050
Fe2 C58 1.909(8)
Fe2 C57 1.936(9)
Fe2 C56 1.943(9)
Fe2 N16 1.986(7)
Fe2 N12 1.990(6)
Fe2 N14 1.999(6)
N12 C42 1.365(10)
N12 N13 1.388(9)
N13 C44 1.347(9)
N13 B2 1.528(12)
N14 N15 1.337(9)
N14 C47 1.371(10)
N15 C49 1.354(9)
N15 B2 1.548(12)
N16 N17 1.368(8)
N16 C52 1.384(10)
N17 C54 1.352(10)
N17 B2 1.551(11)
N18 C56 1.148(10)
N19 C57 1.148(10)
N20 C58 1.156(10)
C41 C42 1.505(12)
C41 H41A 0.9600
C41 H41B 0.9600
C41 H41C 0.9600
C42 C43 1.384(12)
C43 C44 1.367(13)
C43 H43 0.9300
C44 C45 1.509(12)
C45 H45A 0.9600
C45 H45B 0.9600
C45 H45C 0.9600
C46 C47 1.459(12)
C46 H46A 0.9600
C46 H46B 0.9600
C46 H46C 0.9600
C47 C48 1.392(11)
C48 C49 1.362(11)
C48 H48 0.9300
C49 C50 1.514(12)
C50 H50A 0.9600
C50 H50B 0.9600
C50 H50C 0.9600
C51 C52 1.511(11)
C51 H51A 0.9600
C51 H51B 0.9600
C51 H51C 0.9600
C52 C53 1.368(11)
C53 C54 1.369(11)
C53 H53 0.9300
C54 C55 1.493(12)
C55 H55A 0.9600
C55 H55B 0.9600
C55 H55C 0.9600
B2 H2 1.0070

loop_
_geom_torsion_atom_site_label_1
_geom_torsion_atom_site_label_2
_geom_torsion_atom_site_label_3
_geom_torsion_atom_site_label_4
_geom_torsion
C2 N1 N2 C4 1.4(9)
Fe1 N1 N2 C4 -171.0(5)
C2 N1 N2 B1 -179.7(7)
Fe1 N1 N2 B1 7.9(9)
C7 N3 N4 C9 1.8(8)
Fe1 N3 N4 C9 -179.4(5)
C7 N3 N4 B1 -176.7(7)
Fe1 N3 N4 B1 2.1(8)
C12 N5 N6 C14 -1.3(8)
Fe1 N5 N6 C14 174.1(5)
C12 N5 N6 B1 -179.9(7)
Fe1 N5 N6 B1 -4.5(9)
Gd1 O6 N21 O7 176.1(7)
Gd1 O6 N21 O5 -2.9(7)
Gd1 O5 N21 O7 -176.1(7)
Gd1 O5 N21 O6 2.9(7)
N2 N1 C2 C3 -2.3(10)
Fe1 N1 C2 C3 168.2(7)
N2 N1 C2 C1 179.9(9)
Fe1 N1 C2 C1 -9.6(14)
N1 C2 C3 C4 2.4(11)
C1 C2 C3 C4 -179.9(10)
N1 N2 C4 C3 0.1(9)
B1 N2 C4 C3 -178.6(8)
N1 N2 C4 C5 175.8(8)
B1 N2 C4 C5 -2.9(14)
C2 C3 C4 N2 -1.5(10)
C2 C3 C4 C5 -176.8(9)
N4 N3 C7 C8 -1.9(9)
Fe1 N3 C7 C8 179.7(6)
N4 N3 C7 C6 175.2(8)
Fe1 N3 C7 C6 -3.3(13)
N3 C7 C8 C9 1.3(10)
C6 C7 C8 C9 -175.6(9)
N3 N4 C9 C8 -1.0(9)
B1 N4 C9 C8 177.2(7)
N3 N4 C9 C10 -178.6(7)
B1 N4 C9 C10 -0.4(13)
C7 C8 C9 N4 -0.2(9)
C7 C8 C9 C10 177.3(8)
N6 N5 C12 C13 0.6(9)
Fe1 N5 C12 C13 -173.6(6)
N6 N5 C12 C11 179.9(8)
Fe1 N5 C12 C11 5.7(13)
N5 C12 C13 C14 0.3(10)
C11 C12 C13 C14 -178.9(9)
C12 C13 C14 N6 -1.1(9)
C12 C13 C14 C15 -179.5(9)
N5 N6 C14 C13 1.5(9)
B1 N6 C14 C13 179.9(8)
N5 N6 C14 C15 -179.9(7)
B1 N6 C14 C15 -1.6(13)
Cu1 O2 C19 C20 -173.7(5)
Gd1 O2 C19 C20 -3.9(9)
Cu1 O2 C19 C24 8.9(10)
Gd1 O2 C19 C24 178.7(5)
C39 O1 C20 C21 -3.3(11)
Gd1 O1 C20 C21 174.9(6)
C39 O1 C20 C19 179.7(6)
Gd1 O1 C20 C19 -2.1(8)
O2 C19 C20 C21 -173.6(7)
C24 C19 C20 C21 3.9(11)
O2 C19 C20 O1 3.6(9)
C24 C19 C20 O1 -178.9(6)
O1 C20 C21 C22 -178.1(7)
C19 C20 C21 C22 -1.3(12)
C20 C21 C22 C23 -2.3(12)
C21 C22 C23 C24 3.4(12)
C22 C23 C24 C19 -0.7(11)
C22 C23 C24 C25 -179.6(7)
O2 C19 C24 C23 174.5(7)
C20 C19 C24 C23 -2.9(10)
O2 C19 C24 C25 -6.6(11)
C20 C19 C24 C25 176.0(7)
C26 N10 C25 C24 -177.5(7)
Cu1 N10 C25 C24 -3.5(11)
C23 C24 C25 N10 -177.4(7)
C19 C24 C25 N10 3.8(12)
C25 N10 C26 C27 -26.7(11)
Cu1 N10 C26 C27 158.6(6)
C25 N10 C26 C31 -151.3(7)
Cu1 N10 C26 C31 34.0(7)
N10 C26 C27 C28 -177.1(7)
C31 C26 C27 C28 -54.8(9)
C26 C27 C28 C29 56.6(9)
C27 C28 C29 C30 -57.4(9)
C28 C29 C30 C31 55.9(9)
C32 N11 C31 C30 -5.1(12)
Cu1 N11 C31 C30 166.1(6)
C32 N11 C31 C26 -132.2(9)
Cu1 N11 C31 C26 39.0(7)
C29 C30 C31 N11 -179.5(7)
C29 C30 C31 C26 -55.6(9)
N10 C26 C31 N11 -46.5(8)
C27 C26 C31 N11 -174.9(6)
N10 C26 C31 C30 -175.5(6)
C27 C26 C31 C30 56.2(9)
C31 N11 C32 C33 178.4(7)
Cu1 N11 C32 C33 8.5(13)
N11 C32 C33 C34 -167.7(9)
N11 C32 C33 C38 10.9(14)
C38 C33 C34 C35 -1.9(12)
C32 C33 C34 C35 176.7(7)
C33 C34 C35 C36 1.2(12)
C34 C35 C36 C37 -0.2(12)
C35 C36 C37 O4 178.7(7)
C35 C36 C37 C38 0.0(12)
C40 O4 C37 C36 7.9(11)
Gd1 O4 C37 C36 172.6(6)
C40 O4 C37 C38 -173.3(7)
Gd1 O4 C37 C38 -8.6(8)
Cu1 O3 C38 C33 -27.8(10)
Gd1 O3 C38 C33 -171.9(6)
Cu1 O3 C38 C37 149.8(5)
Gd1 O3 C38 C37 5.6(10)
C34 C33 C38 O3 179.1(7)
C32 C33 C38 O3 0.5(13)
C34 C33 C38 C37 1.6(12)
C32 C33 C38 C37 -176.9(7)
C36 C37 C38 O3 -178.4(7)
O4 C37 C38 O3 2.8(10)
C36 C37 C38 C33 -0.7(12)
O4 C37 C38 C33 -179.5(7)
C9 N4 B1 N6 -122.7(8)
N3 N4 B1 N6 55.4(9)
C9 N4 B1 N2 124.1(8)
N3 N4 B1 N2 -57.8(9)
C14 N6 B1 N4 127.9(8)
N5 N6 B1 N4 -53.9(9)
C14 N6 B1 N2 -115.5(8)
N5 N6 B1 N2 62.7(8)
C4 N2 B1 N4 -130.2(8)
N1 N2 B1 N4 51.2(9)
C4 N2 B1 N6 114.0(9)
N1 N2 B1 N6 -64.6(8)
C42 N12 N13 C44 -0.6(8)
Fe2 N12 N13 C44 -180.0(5)
C42 N12 N13 B2 178.5(7)
Fe2 N12 N13 B2 -0.9(8)
C47 N14 N15 C49 1.7(9)
Fe2 N14 N15 C49 -177.3(5)
C47 N14 N15 B2 179.4(7)
Fe2 N14 N15 B2 0.4(9)
C52 N16 N17 C54 -0.7(8)
Fe2 N16 N17 C54 178.3(5)
C52 N16 N17 B2 -177.8(6)
Fe2 N16 N17 B2 1.2(9)
N13 N12 C42 C43 1.9(9)
Fe2 N12 C42 C43 -178.9(6)
N13 N12 C42 C41 -178.9(8)
Fe2 N12 C42 C41 0.4(13)
N12 C42 C43 C44 -2.5(10)
C41 C42 C43 C44 178.3(9)
N12 N13 C44 C43 -0.9(9)
B2 N13 C44 C43 -179.9(8)
N12 N13 C44 C45 -179.9(7)
B2 N13 C44 C45 1.1(13)
C42 C43 C44 N13 2.1(10)
C42 C43 C44 C45 -179.0(9)
N15 N14 C47 C48 -1.6(9)
Fe2 N14 C47 C48 177.3(6)
N15 N14 C47 C46 178.5(8)
Fe2 N14 C47 C46 -2.6(13)
N14 C47 C48 C49 0.9(9)
C46 C47 C48 C49 -179.3(9)
N14 N15 C49 C48 -1.2(9)
B2 N15 C49 C48 -178.6(8)
N14 N15 C49 C50 178.5(8)
B2 N15 C49 C50 1.2(13)
C47 C48 C49 N15 0.2(10)
C47 C48 C49 C50 -179.5(9)
N17 N16 C52 C53 0.2(8)
Fe2 N16 C52 C53 -178.6(6)
N17 N16 C52 C51 179.2(7)
Fe2 N16 C52 C51 0.4(12)
N16 C52 C53 C54 0.4(10)
C51 C52 C53 C54 -178.6(8)
N16 N17 C54 C53 0.9(9)
B2 N17 C54 C53 177.6(8)
N16 N17 C54 C55 -179.3(8)
B2 N17 C54 C55 -2.5(13)
C52 C53 C54 N17 -0.8(10)
C52 C53 C54 C55 179.4(9)
C44 N13 B2 N15 -123.7(9)
N12 N13 B2 N15 57.4(9)
C44 N13 B2 N17 122.2(9)
N12 N13 B2 N17 -56.6(9)
N14 N15 B2 N13 -57.9(9)
C49 N15 B2 N13 119.2(9)
N14 N15 B2 N17 57.0(10)
C49 N15 B2 N17 -125.9(9)
C54 N17 B2 N13 -119.5(9)
N16 N17 B2 N13 57.0(9)
C54 N17 B2 N15 125.9(9)
N16 N17 B2 N15 -57.6(9)

loop_
_platon_squeeze_void_nr
_platon_squeeze_void_average_x
_platon_squeeze_void_average_y
_platon_squeeze_void_average_z
_platon_squeeze_void_volume
_platon_squeeze_void_count_electrons
_platon_squeeze_void_content
1 -0.065 -0.113 0.308 274 88 ' '
2 0.065 0.387 0.692 274 88 ' '
